data_4343719
loop_
_publ_author_name
'Kessler, U.'
'van Wuellen, L.'
'Jansen, M.'

_publ_section_title
;
 Structure of the fluorosulfite anion: rotational disorder of (S O2 F)(-)
 in the alkali metal fluorosulfites and crystal structures of alpha- and
 beta-(Cs S O2 F)
;
_journal_name_full 'Inorganic Chemistry'
_journal_page_first 7040
_journal_page_last 7046
_journal_volume 40
_journal_year 2001
_chemical_formula_sum 'F K O2 S'
_chemical_name_systematic 'K (S O2 F)'
_space_group_IT_number 11
_symmetry_space_group_name_Hall '-P 2yb'
_symmetry_space_group_name_H-M 'P 1 21/m 1'
_cell_angle_alpha 90
_cell_angle_beta 107.702
_cell_angle_gamma 90
_cell_formula_units_Z 2
_cell_length_a 6.9725
_cell_length_b 5.6713
_cell_length_c 4.6653
_cell_volume 175.746
_citation_journal_id_ASTM INOCAJ
_cod_data_source_file Kessler_INOCAJ_2001_1080.cif
_cod_data_source_block F1K1O2S1
_cod_original_cell_volume 175.7456
_cod_original_formula_sum 'F1 K1 O2 S1'
_cod_database_code 4343719

loop_
_symmetry_equiv_pos_as_xyz
x,y,z
-x,y+1/2,-z
-x,-y,-z
x,-y-1/2,z

loop_
_atom_site_label
_atom_site_type_symbol
_atom_site_fract_x
_atom_site_fract_y
_atom_site_fract_z
_atom_site_occupancy
_atom_site_U_iso_or_equiv
S2 S+4 0.8364 0.25 0.4447 0.5 0.0
O1 O-2 0.6981 0.0363 0.315 0.5 0.0
O2 O-2 0.9013 0.205 0.7708 0.25 0.0
O3 O-2 0.708 0.0391 0.369 0.25 0.0
K1 K+1 0.2897 0.25 0.1529 1 0.0
F1 F-1 0.8679 0.25 0.786 0.5 0.0
F2 F-1 0.6581 0.0341 0.332 0.25 0.0
S1 S+4 0.8212 0.25 0.4043 0.5 0.0
